data_7207925
loop_
_publ_author_name
'Perry IV, John J.'
'Feng, Patrick L.'
'Meek, Scott T.'
'Leong, Kirsty'
'Doty, F. Patrick'
'Allendorf, Mark D.'

_publ_section_title
;
 Connecting structure with function in metal--organic frameworks to design
 novel photo- and radioluminescent materials
;
_journal_issue 20
_journal_name_full 'Journal of Materials Chemistry'
_journal_page_first 10235
_journal_paper_doi 10.1039/c2jm16627e
_journal_volume 22
_journal_year 2012
_chemical_formula_moiety 'C73 H35 O30 Zn8, 2(C3 N O2)'
_chemical_formula_sum 'C320 H140 N12 O136 Zn32'
_chemical_formula_weight 2105.27
_chemical_name_systematic
;
?
;
_space_group_IT_number 14
_symmetry_cell_setting monoclinic
_symmetry_space_group_name_Hall '-P 2yn'
_symmetry_space_group_name_H-M 'P 1 21/n 1'
_atom_sites_solution_hydrogens geom
_atom_sites_solution_primary direct
_atom_sites_solution_secondary difmap
_audit_creation_method SHELXL-97
_cell_angle_alpha 90.00
_cell_angle_beta 93.2230(10)
_cell_angle_gamma 90.00
_cell_formula_units_Z 4
_cell_length_a 23.5793(2)
_cell_length_b 18.62650(10)
_cell_length_c 30.1227(2)
_cell_measurement_reflns_used 94850
_cell_measurement_temperature 200(2)
_cell_measurement_theta_max 66.60
_cell_measurement_theta_min 4.44
_cell_volume 13208.96(16)
_computing_cell_refinement 'Oxford Crysalis'
_computing_data_collection 'Oxford Crysalis'
_computing_data_reduction 'Oxford Crysalis'
_computing_molecular_graphics ORTEP32
_computing_publication_material WinGX
_computing_structure_refinement 'SHELXL-97 (Sheldrick, 1997)'
_computing_structure_solution 'SHELXS-97 (Sheldrick, 1990)'
_diffrn_ambient_temperature 200(2)
_diffrn_measured_fraction_theta_full 0.984
_diffrn_measured_fraction_theta_max 0.998
_diffrn_measurement_device_type 'Oxford Supernova'
_diffrn_measurement_method 'theta and phi scans'
_diffrn_radiation_monochromator graphite
_diffrn_radiation_source 'microfocus sealed tube'
_diffrn_radiation_type CuK\a
_diffrn_radiation_wavelength 1.54184
_diffrn_reflns_av_R_equivalents 0.0242
_diffrn_reflns_av_sigmaI/netI 0.0158
_diffrn_reflns_limit_h_max 28
_diffrn_reflns_limit_h_min -28
_diffrn_reflns_limit_k_max 21
_diffrn_reflns_limit_k_min -22
_diffrn_reflns_limit_l_max 32
_diffrn_reflns_limit_l_min -35
_diffrn_reflns_number 94850
_diffrn_reflns_theta_full 25.00
_diffrn_reflns_theta_max 66.60
_diffrn_reflns_theta_min 4.44
_exptl_absorpt_coefficient_mu 2.071
_exptl_absorpt_correction_T_max 0.661
_exptl_absorpt_correction_T_min 0.564
_exptl_absorpt_correction_type semi-empirical
_exptl_absorpt_process_details SADABS
_exptl_crystal_colour colorless
_exptl_crystal_density_diffrn 1.059
_exptl_crystal_density_method 'not measured'
_exptl_crystal_description Block
_exptl_crystal_F_000 4192
_exptl_crystal_size_max 0.3
_exptl_crystal_size_mid 0.25
_exptl_crystal_size_min 0.2
_refine_diff_density_max 2.726
_refine_diff_density_min -1.675
_refine_diff_density_rms 0.202
_refine_ls_extinction_method none
_refine_ls_goodness_of_fit_ref 1.111
_refine_ls_hydrogen_treatment constr
_refine_ls_matrix_type full
_refine_ls_number_parameters 1096
_refine_ls_number_reflns 23293
_refine_ls_number_restraints 0
_refine_ls_restrained_S_all 1.111
_refine_ls_R_factor_all 0.1354
_refine_ls_R_factor_gt 0.1318
_refine_ls_shift/su_max 0.030
_refine_ls_shift/su_mean 0.002
_refine_ls_structure_factor_coef Fsqd
_refine_ls_weighting_details 'calc w=1/[\s^2^(Fo^2^)+(0.1156P)^2^+299.3904P] where P=(Fo^2^+2Fc^2^)/3'
_refine_ls_weighting_scheme calc
_refine_ls_wR_factor_gt 0.3614
_refine_ls_wR_factor_ref 0.3630
_reflns_number_gt 21520
_reflns_number_total 23293
_reflns_threshold_expression >2sigma(I)
_cod_data_source_file c2jm16627e.txt
_cod_data_source_block irmof-8(int)
_cod_original_sg_symbol_H-M P21/n
_cod_database_code 7207925

loop_
_symmetry_equiv_pos_as_xyz
'x, y, z'
'-x+1/2, y+1/2, -z+1/2'
'-x, -y, -z'
'x-1/2, -y-1/2, z-1/2'

loop_
_atom_site_label
_atom_site_type_symbol
_atom_site_fract_x
_atom_site_fract_y
_atom_site_fract_z
_atom_site_U_iso_or_equiv
_atom_site_adp_type
_atom_site_occupancy
_atom_site_symmetry_multiplicity
_atom_site_calc_flag
_atom_site_refinement_flags
Zn3 Zn 0.35006(5) 0.42061(7) 0.38014(4) 0.0239(3) Uani 1 1 d .
Zn6 Zn 0.84251(5) -0.08000(7) 0.29906(4) 0.0255(3) Uani 1 1 d .
Zn4 Zn 0.41041(5) 0.49413(7) 0.30133(4) 0.0235(3) Uani 1 1 d .
Zn2 Zn 0.27807(5) 0.49443(7) 0.30240(4) 0.0254(3) Uani 1 1 d .
Zn8 Zn 0.78041(6) 0.99206(8) 0.38111(5) 0.0348(3) Uani 1 1 d .
Zn7 Zn 0.91528(5) -0.00607(7) 0.37587(4) 0.0249(3) Uani 1 1 d .
Zn5 Zn 0.84231(5) 0.08686(7) 0.30790(4) 0.0272(3) Uani 1 1 d .
Zn1 Zn 0.35000(6) 0.59758(7) 0.36958(4) 0.0318(3) Uani 1 1 d .
O7A O 0.3577(3) 0.5638(4) 0.4354(2) 0.0369(16) Uani 1 1 d .
O21 O 0.8356(3) 0.0682(4) 0.2431(2) 0.0386(17) Uani 1 1 d .
O18 O 0.9054(3) -0.1482(4) 0.3080(2) 0.0376(17) Uani 1 1 d .
O12 O 0.2901(3) 0.4906(4) 0.2389(2) 0.0358(16) Uani 1 1 d .
O4 O 0.2400(3) 0.4020(4) 0.3126(3) 0.0438(19) Uani 1 1 d .
O29 O -0.0302(3) 0.0683(4) 0.3604(3) 0.0397(18) Uani 1 1 d .
O22 O 0.7737(3) 0.8640(5) 0.2946(3) 0.047(2) Uani 1 1 d .
O7 O 0.3516(4) 0.5474(4) 0.7377(2) 0.0441(19) Uani 1 1 d .
O26 O 0.9152(3) 0.9952(5) 0.4398(2) 0.0425(19) Uani 1 1 d .
O3 O 0.2175(3) 0.5608(5) 0.3118(3) 0.047(2) Uani 1 1 d .
C44 C 0.3425(4) 0.4865(6) 0.7209(3) 0.034(2) Uani 1 1 d .
C15 C 0.3780(4) 0.4844(7) 0.0999(3) 0.037(3) Uani 1 1 d .
O8 O 0.4697(3) 0.5658(5) 0.3039(3) 0.051(2) Uani 1 1 d .
C14 C 0.3809(4) 0.4835(6) 0.1468(3) 0.032(2) Uani 1 1 d .
H14 H 0.4160 0.4787 0.1622 0.039 Uiso 1 1 calc R
C37 C 0.3497(5) 0.5331(7) 0.5998(3) 0.038(2) Uani 1 1 d .
C42 C 0.3393(4) 0.4803(6) 0.6722(3) 0.033(2) Uani 1 1 d .
C62 C 0.1073(5) 0.2051(6) 0.3526(4) 0.040(3) Uani 1 1 d .
C68 C 0.0605(5) 0.1597(6) 0.3554(4) 0.041(3) Uani 1 1 d .
H68 H 0.0639 0.1195 0.3736 0.049 Uiso 1 1 calc R
C34 C 0.3490(4) 0.5181(6) 0.5064(3) 0.030(2) Uani 1 1 d .
C7 C 0.0776(5) 0.6946(7) 0.3276(4) 0.046(3) Uani 1 1 d .
C59 C 0.1983(4) 0.3026(6) 0.3451(3) 0.033(2) Uani 1 1 d .
C46 C 0.5052(4) 0.3154(6) 0.3537(4) 0.035(2) Uani 1 1 d .
C38 C 0.3376(5) 0.4594(6) 0.5328(3) 0.036(2) Uani 1 1 d .
H38 H 0.3304 0.4149 0.5196 0.043 Uiso 1 1 calc R
C52 C 0.5924(4) 0.2687(6) 0.3255(4) 0.038(2) Uani 1 1 d .
O17 O 0.7357(5) 0.0809(7) 0.3702(4) 0.083(4) Uani 1 1 d .
C39 C 0.3370(5) 0.4667(6) 0.5794(3) 0.037(2) Uani 1 1 d .
C51 C 0.5453(4) 0.3154(6) 0.3211(4) 0.033(2) Uani 1 1 d .
H51 H 0.5409 0.3459 0.2967 0.039 Uiso 1 1 calc R
O16 O 0.7800(4) 0.1495(5) 0.3154(3) 0.060(2) Uani 1 1 d .
O20 O 0.9150(4) 0.1380(5) 0.3151(3) 0.065(3) Uani 1 1 d .
O27 O 0.8223(6) 1.0101(15) 0.4375(4) 0.197(13) Uani 1 1 d .
C36 C 0.3624(6) 0.5929(6) 0.5717(4) 0.046(3) Uani 1 1 d .
H36 H 0.3721 0.6370 0.5844 0.055 Uiso 1 1 calc R
C6 C 0.1228(5) 0.6470(7) 0.3234(4) 0.046(3) Uani 1 1 d .
H6 H 0.1187 0.6097 0.3029 0.055 Uiso 1 1 calc R
C43 C 0.3510(5) 0.5380(6) 0.6461(3) 0.035(2) Uani 1 1 d .
H43 H 0.3600 0.5817 0.6596 0.043 Uiso 1 1 calc R
C50 C 0.5982(5) 0.2220(7) 0.3626(4) 0.048(3) Uani 1 1 d .
C40 C 0.3243(6) 0.4053(7) 0.6066(4) 0.055(4) Uani 1 1 d .
H40 H 0.3156 0.3611 0.5935 0.066 Uiso 1 1 calc R
C63 C 0.1477(5) 0.3152(7) 0.3222(4) 0.042(3) Uani 1 1 d .
H63 H 0.1442 0.3547 0.3033 0.051 Uiso 1 1 calc R
C69 C -0.0384(5) 0.1211(6) 0.3364(4) 0.042(3) Uani 1 1 d .
C54 C 0.6806(5) 0.2265(8) 0.2991(4) 0.057(4) Uani 1 1 d .
H54 H 0.7080 0.2279 0.2782 0.068 Uiso 1 1 calc R
C20 C 0.4242(5) 0.4815(7) 0.0307(4) 0.040(3) Uani 1 1 d .
C53 C 0.6350(5) 0.2691(8) 0.2942(4) 0.049(3) Uani 1 1 d .
H53 H 0.6312 0.2996 0.2698 0.059 Uiso 1 1 calc R
C64 C 0.1002(5) 0.2695(7) 0.3266(4) 0.045(3) Uani 1 1 d .
C11 C 0.0414(5) 0.8053(7) 0.3590(4) 0.044(3) Uani 1 1 d .
H11 H 0.0458 0.8431 0.3791 0.053 Uiso 1 1 calc R
C31 C 0.6319(5) 0.7361(6) 0.2736(5) 0.048(3) Uani 1 1 d .
H31 H 0.6240 0.7123 0.2468 0.057 Uiso 1 1 calc R
C2 C 0.1726(5) 0.6533(8) 0.3482(4) 0.056(3) Uani 1 1 d .
C29 C 0.6873(6) 0.8193(9) 0.3191(6) 0.073(5) Uani 1 1 d .
C56 C 0.6456(6) 0.1753(8) 0.3657(5) 0.068(4) Uani 1 1 d .
H56 H 0.6485 0.1415 0.3885 0.081 Uiso 1 1 calc R
C67 C 0.0111(5) 0.1719(6) 0.3328(4) 0.043(3) Uani 1 1 d .
C30 C 0.6774(5) 0.7832(7) 0.2778(5) 0.053(3) Uani 1 1 d .
H30 H 0.7006 0.7911 0.2544 0.064 Uiso 1 1 calc R
C10 C -0.0070(4) 0.8007(6) 0.3321(3) 0.033(2) Uani 1 1 d .
C77 C 0.4283(4) 0.4780(6) 0.0755(3) 0.037(2) Uani 1 1 d .
H77 H 0.4635 0.4715 0.0904 0.044 Uiso 1 1 calc R
C5 C 0.0847(5) 0.7538(8) 0.3570(4) 0.053(3) Uani 1 1 d .
C24 C 0.5976(5) 0.7240(7) 0.3098(5) 0.057(4) Uani 1 1 d .
C13 C 0.3326(5) 0.4897(6) 0.1702(3) 0.036(2) Uani 1 1 d .
C1 C 0.2211(5) 0.6033(9) 0.3439(4) 0.059(4) Uani 1 1 d .
C8 C 0.0266(5) 0.6908(7) 0.3002(5) 0.057(4) Uani 1 1 d .
H8 H 0.0214 0.6529 0.2803 0.068 Uiso 1 1 calc R
C9 C -0.0146(5) 0.7410(7) 0.3024(4) 0.051(3) Uani 1 1 d .
H9 H -0.0479 0.7368 0.2846 0.062 Uiso 1 1 calc R
C48 C 0.5120(5) 0.2692(8) 0.3898(4) 0.054(3) Uani 1 1 d .
H48 H 0.4848 0.2689 0.4110 0.065 Uiso 1 1 calc R
C27 C 0.6076(7) 0.7602(10) 0.3487(6) 0.083(6) Uani 1 1 d .
C65 C 0.0477(5) 0.2827(8) 0.3039(5) 0.061(4) Uani 1 1 d .
H65 H 0.0432 0.3236 0.2863 0.073 Uiso 1 1 calc R
C35 C 0.3601(5) 0.5854(7) 0.5267(4) 0.047(3) Uani 1 1 d .
H35 H 0.3660 0.6253 0.5090 0.057 Uiso 1 1 calc R
C21 C 0.4723(6) 0.6076(8) 0.3370(4) 0.055(3) Uani 1 1 d .
C66 C 0.0031(5) 0.2366(7) 0.3070(5) 0.059(4) Uani 1 1 d .
H66 H -0.0319 0.2467 0.2926 0.071 Uiso 1 1 calc R
C60 C 0.2051(5) 0.2403(7) 0.3722(5) 0.053(3) Uani 1 1 d .
H60 H 0.2395 0.2319 0.3880 0.063 Uiso 1 1 calc R
C19 C 0.3238(5) 0.4962(10) 0.0297(4) 0.067(5) Uani 1 1 d .
H19 H 0.2890 0.5015 0.0139 0.081 Uiso 1 1 calc R
C61 C 0.1614(5) 0.1927(7) 0.3754(5) 0.056(3) Uani 1 1 d .
H61 H 0.1669 0.1516 0.3927 0.067 Uiso 1 1 calc R
C22 C 0.5199(6) 0.6606(9) 0.3416(5) 0.068(4) Uani 1 1 d .
C4 C 0.1381(6) 0.7628(10) 0.3819(5) 0.077(5) Uani 1 1 d .
H4 H 0.1439 0.8024 0.4004 0.093 Uiso 1 1 calc R
C18 C 0.3252(5) 0.4927(9) 0.0763(4) 0.057(4) Uani 1 1 d .
C32 C 0.7359(8) 0.8716(9) 0.3226(7) 0.092(7) Uani 1 1 d .
C49 C 0.5573(6) 0.2245(8) 0.3949(5) 0.060(4) Uani 1 1 d .
H49 H 0.5615 0.1953 0.4199 0.072 Uiso 1 1 calc R
C28 C 0.6548(8) 0.8078(12) 0.3534(7) 0.111(9) Uani 1 1 d .
H28 H 0.6631 0.8309 0.3804 0.134 Uiso 1 1 calc R
O14 O 0.3558(6) 0.7010(6) 0.3943(4) 0.094(4) Uani 1 1 d .
C17 C 0.2759(5) 0.5009(12) 0.1016(4) 0.080(6) Uani 1 1 d .
H17 H 0.2405 0.5060 0.0867 0.096 Uiso 1 1 calc R
C23 C 0.5529(5) 0.6716(7) 0.3058(5) 0.051(3) Uani 1 1 d .
H23 H 0.5463 0.6457 0.2797 0.062 Uiso 1 1 calc R
C41 C 0.3254(6) 0.4132(7) 0.6516(4) 0.049(3) Uani 1 1 d .
H41 H 0.3170 0.3741 0.6693 0.058 Uiso 1 1 calc R
C16 C 0.2797(5) 0.5013(10) 0.1461(4) 0.064(4) Uani 1 1 d .
H16 H 0.2473 0.5092 0.1615 0.077 Uiso 1 1 calc R
C73 C 0.8712(5) 1.0080(9) 0.5076(4) 0.055(4) Uani 1 1 d .
C25 C 0.5298(8) 0.7003(12) 0.3805(6) 0.107(8) Uani 1 1 d .
H25 H 0.5064 0.6940 0.4040 0.128 Uiso 1 1 calc R
C55 C 0.6876(6) 0.1789(8) 0.3360(5) 0.062(4) Uani 1 1 d .
C26 C 0.5726(8) 0.7475(12) 0.3844(7) 0.116(9) Uani 1 1 d .
H26 H 0.5794 0.7722 0.4109 0.140 Uiso 1 1 calc R
C57 C 0.7364(7) 0.1291(11) 0.3393(5) 0.087(7) Uani 1 1 d .
O30 O 0.7503(8) 0.7758(9) 0.7740(6) 0.117(6) Uani 1 1 d .
O15 O 0.3372(5) 0.6417(5) 0.2991(3) 0.074(3) Uani 1 1 d .
C81 C 0.7173(13) 0.8616(12) 0.7133(7) 0.116(9) Uani 1 1 d .
C72 C 0.8687(6) 1.0043(10) 0.4578(4) 0.069(5) Uani 1 1 d .
C71 C 0.3778(14) 0.6821(14) 0.2736(9) 0.155(13) Uani 1 1 d .
O10 O 0.4519(3) 0.4041(4) 0.3143(2) 0.0379(17) Uani 1 1 d .
O23 O 0.7386(8) 0.9136(11) 0.3537(8) 0.222(15) Uani 1 1 d .
N1 N 0.6701(12) 0.7586(12) 0.7332(7) 0.130(8) Uani 1 1 d .
O1 O 0.3468(2) 0.4998(3) 0.33950(19) 0.0207(12) Uani 1 1 d .
O24 O 0.8441(3) 0.9979(4) 0.3412(2) 0.0252(13) Uani 1 1 d .
O13 O 0.3853(3) 0.4865(4) 0.2385(2) 0.0308(15) Uani 1 1 d .
O11 O 0.4201(3) 0.3641(4) 0.3780(2) 0.0344(16) Uani 1 1 d .
O5 O 0.2881(3) 0.3496(4) 0.3687(3) 0.0410(18) Uani 1 1 d .
O19 O 0.9569(3) -0.0945(4) 0.3626(3) 0.0384(17) Uani 1 1 d .
O6 O 0.3426(3) 0.4458(5) 0.4420(2) 0.0424(18) Uani 1 1 d .
C70 C 0.9481(4) -0.1433(5) 0.3344(3) 0.030(2) Uani 1 1 d .
O2 O 0.2621(4) 0.6069(7) 0.3709(3) 0.079(4) Uani 1 1 d .
C58 C 0.2459(4) 0.3551(6) 0.3419(3) 0.032(2) Uani 1 1 d .
C12 C 0.3366(4) 0.4893(6) 0.2196(3) 0.032(2) Uani 1 1 d .
C33 C 0.3501(4) 0.5095(6) 0.4567(3) 0.032(2) Uani 1 1 d .
O9 O 0.4377(4) 0.6091(7) 0.3665(3) 0.071(3) Uani 1 1 d .
C45 C 0.4555(4) 0.3654(6) 0.3483(3) 0.031(2) Uani 1 1 d .
C3 C 0.1796(6) 0.7139(10) 0.3784(6) 0.083(6) Uani 1 1 d .
H3 H 0.2133 0.7190 0.3956 0.100 Uiso 1 1 calc R
C78 C 0.6207(12) 0.7729(13) 0.6998(9) 0.124(9) Uani 1 1 d .
C79 C 0.6604(12) 0.6891(11) 0.7577(10) 0.129(9) Uani 1 1 d .
C80 C 0.7115(16) 0.7928(19) 0.7407(12) 0.166(17) Uani 1 1 d .
O25 O 0.7159(10) 0.973(2) 0.4255(7) 0.266(18) Uani 1 1 d .
O31 O 0.5053(7) 0.5961(12) 0.4975(8) 0.155(8) Uani 1 1 d .
O32 O 0.5036(16) 0.501(2) 0.5669(7) 0.251(19) Uani 1 1 d .
N2 N 0.5000(13) 0.5201(17) 0.509(3) 0.34(4) Uani 1 1 d .
O33 O 0.1368(15) 0.459(2) 0.2244(12) 0.264(15) Uiso 1 1 d .
N3 N 0.102(2) 0.386(3) 0.1947(16) 0.30(2) Uiso 1 1 d .
C75 C 0.1056(18) 0.303(2) 0.1559(14) 0.206(16) Uiso 1 1 d .
C74 C 0.191(3) 0.350(4) 0.185(2) 0.33(3) Uiso 1 1 d .
C76 C 0.013(3) 0.362(3) 0.1863(19) 0.29(3) Uiso 1 1 d .
O28 O 0.817(2) 0.865(3) 0.4059(15) 0.36(2) Uiso 1 1 d .

loop_
_atom_site_aniso_label
_atom_site_aniso_U_11
_atom_site_aniso_U_22
_atom_site_aniso_U_33
_atom_site_aniso_U_23
_atom_site_aniso_U_13
_atom_site_aniso_U_12
Zn3 0.0186(6) 0.0328(7) 0.0203(6) -0.0010(5) 0.0032(4) 0.0025(5)
Zn6 0.0192(6) 0.0337(7) 0.0232(6) -0.0055(5) -0.0020(5) 0.0023(5)
Zn4 0.0190(6) 0.0317(7) 0.0199(6) -0.0003(5) 0.0026(4) -0.0017(5)
Zn2 0.0205(6) 0.0348(7) 0.0210(6) 0.0001(5) 0.0030(5) 0.0024(5)
Zn8 0.0299(7) 0.0426(8) 0.0327(7) -0.0014(6) 0.0067(6) 0.0055(6)
Zn7 0.0191(6) 0.0370(7) 0.0185(6) -0.0034(5) 0.0005(4) 0.0014(5)
Zn5 0.0208(6) 0.0393(7) 0.0216(6) 0.0006(5) 0.0026(5) -0.0006(5)
Zn1 0.0342(7) 0.0338(7) 0.0275(7) -0.0025(5) 0.0026(5) 0.0064(6)
O7A 0.042(4) 0.042(4) 0.027(4) 0.002(3) 0.003(3) -0.003(3)
O21 0.063(5) 0.032(4) 0.021(3) -0.001(3) 0.004(3) 0.007(4)
O18 0.025(3) 0.041(4) 0.045(4) -0.014(3) -0.010(3) 0.013(3)
O12 0.034(4) 0.050(4) 0.023(3) -0.002(3) 0.004(3) 0.005(3)
O4 0.037(4) 0.047(5) 0.046(4) 0.010(4) -0.006(3) -0.019(4)
O29 0.035(4) 0.036(4) 0.048(4) 0.016(3) -0.004(3) -0.010(3)
O22 0.023(4) 0.056(5) 0.064(5) 0.000(4) 0.004(3) -0.010(3)
O7 0.067(5) 0.042(4) 0.024(4) -0.002(3) 0.010(3) 0.002(4)
O26 0.045(4) 0.063(5) 0.020(3) -0.005(3) 0.005(3) 0.000(4)
O3 0.036(4) 0.059(5) 0.047(5) 0.003(4) 0.005(3) 0.030(4)
C44 0.034(5) 0.045(6) 0.025(5) 0.001(5) 0.003(4) 0.001(5)
C15 0.022(5) 0.064(8) 0.027(5) 0.006(5) 0.007(4) -0.006(5)
O8 0.041(4) 0.052(5) 0.060(5) -0.003(4) 0.002(4) -0.027(4)
C14 0.021(5) 0.054(7) 0.021(5) 0.005(4) -0.003(4) -0.003(4)
C37 0.044(6) 0.051(7) 0.019(5) -0.002(4) 0.005(4) -0.009(5)
C42 0.035(5) 0.037(6) 0.028(5) -0.004(4) 0.001(4) -0.002(4)
C62 0.037(6) 0.037(6) 0.047(6) 0.002(5) 0.002(5) -0.005(5)
C68 0.040(6) 0.033(6) 0.049(6) 0.005(5) 0.001(5) -0.012(5)
C34 0.032(5) 0.038(6) 0.021(5) -0.005(4) 0.005(4) 0.000(4)
C7 0.037(6) 0.049(7) 0.051(7) -0.009(6) -0.003(5) 0.013(5)
C59 0.032(5) 0.030(5) 0.037(5) 0.001(4) 0.000(4) -0.006(4)
C46 0.026(5) 0.043(6) 0.038(6) 0.007(5) 0.010(4) 0.006(4)
C38 0.044(6) 0.044(6) 0.021(5) -0.005(4) 0.007(4) -0.010(5)
C52 0.032(5) 0.044(6) 0.037(6) 0.007(5) 0.011(4) 0.008(5)
O17 0.077(7) 0.090(8) 0.082(8) 0.003(6) 0.015(6) 0.051(7)
C39 0.043(6) 0.043(6) 0.023(5) 0.001(4) 0.003(4) -0.012(5)
C51 0.026(5) 0.034(5) 0.039(6) 0.006(4) 0.006(4) 0.005(4)
O16 0.051(5) 0.062(6) 0.067(6) 0.007(5) 0.013(4) 0.019(5)
O20 0.041(5) 0.073(6) 0.076(6) 0.032(5) -0.027(4) -0.031(5)
O27 0.073(8) 0.48(4) 0.030(6) -0.057(12) -0.018(6) 0.111(15)
C36 0.076(9) 0.031(6) 0.030(6) 0.001(5) 0.004(5) -0.009(6)
C6 0.040(6) 0.056(7) 0.041(6) -0.005(5) 0.001(5) 0.019(6)
C43 0.048(6) 0.033(5) 0.025(5) -0.005(4) 0.005(4) -0.008(5)
C50 0.041(6) 0.048(7) 0.056(7) 0.022(6) 0.012(5) 0.017(5)
C40 0.090(10) 0.046(7) 0.030(6) -0.003(5) 0.009(6) -0.033(7)
C63 0.037(6) 0.045(6) 0.046(6) 0.008(5) -0.003(5) -0.017(5)
C69 0.045(6) 0.045(7) 0.036(6) 0.001(5) -0.004(5) -0.015(5)
C54 0.046(7) 0.074(9) 0.054(7) 0.012(7) 0.024(6) 0.027(7)
C20 0.030(5) 0.058(7) 0.032(6) 0.001(5) 0.007(4) -0.005(5)
C53 0.035(6) 0.069(8) 0.043(6) 0.017(6) 0.011(5) 0.017(6)
C64 0.044(6) 0.042(6) 0.048(7) 0.010(5) -0.007(5) -0.019(5)
C11 0.035(6) 0.049(7) 0.046(6) -0.010(5) -0.008(5) 0.016(5)
C31 0.038(6) 0.039(6) 0.067(8) -0.017(6) 0.009(6) -0.009(5)
C2 0.040(7) 0.073(9) 0.053(7) -0.013(7) -0.005(6) 0.027(6)
C29 0.050(8) 0.068(10) 0.107(12) -0.042(9) 0.037(8) -0.033(7)
C56 0.073(10) 0.072(10) 0.061(8) 0.023(7) 0.027(7) 0.048(8)
C67 0.041(6) 0.043(6) 0.043(6) 0.010(5) -0.006(5) -0.012(5)
C30 0.040(6) 0.045(7) 0.077(9) -0.014(6) 0.022(6) -0.011(5)
C10 0.025(5) 0.032(5) 0.040(6) -0.004(4) -0.005(4) 0.008(4)
C77 0.025(5) 0.058(7) 0.027(5) 0.004(5) 0.002(4) -0.006(5)
C5 0.037(6) 0.075(9) 0.046(7) -0.020(6) -0.009(5) 0.027(6)
C24 0.043(7) 0.049(7) 0.079(9) -0.017(7) 0.015(6) -0.022(6)
C13 0.034(5) 0.056(7) 0.020(5) -0.001(4) 0.007(4) -0.005(5)
C1 0.044(7) 0.101(11) 0.032(6) -0.005(7) 0.000(5) 0.039(7)
C8 0.043(7) 0.053(8) 0.074(9) -0.027(7) -0.014(6) 0.017(6)
C9 0.035(6) 0.056(8) 0.061(8) -0.022(6) -0.016(5) 0.019(6)
C48 0.044(7) 0.069(9) 0.051(7) 0.025(6) 0.024(6) 0.023(6)
C27 0.068(10) 0.095(13) 0.090(12) -0.052(10) 0.034(9) -0.047(9)
C65 0.040(7) 0.053(8) 0.086(10) 0.026(7) -0.021(7) -0.016(6)
C35 0.058(7) 0.047(7) 0.037(6) 0.010(5) 0.006(5) -0.014(6)
C21 0.049(7) 0.064(8) 0.052(7) -0.001(7) 0.014(6) -0.031(7)
C66 0.038(7) 0.055(8) 0.081(10) 0.028(7) -0.016(6) -0.014(6)
C60 0.031(6) 0.047(7) 0.078(9) 0.020(7) -0.011(6) -0.004(5)
C19 0.035(6) 0.143(15) 0.023(6) 0.004(7) -0.002(5) -0.024(8)
C61 0.043(7) 0.043(7) 0.080(9) 0.027(7) -0.007(6) -0.009(6)
C22 0.057(8) 0.087(11) 0.063(9) -0.020(8) 0.018(7) -0.045(8)
C4 0.045(8) 0.107(13) 0.076(10) -0.046(10) -0.025(7) 0.039(8)
C18 0.031(6) 0.124(13) 0.017(5) 0.008(6) -0.002(4) -0.008(7)
C32 0.085(12) 0.067(10) 0.131(15) -0.063(11) 0.058(11) -0.059(9)
C49 0.063(8) 0.063(8) 0.057(8) 0.037(7) 0.031(7) 0.036(7)
C28 0.094(13) 0.127(17) 0.120(15) -0.080(14) 0.062(12) -0.085(13)
O14 0.144(12) 0.048(6) 0.091(8) -0.013(6) 0.024(8) 0.013(7)
C17 0.024(6) 0.19(2) 0.026(6) 0.009(9) 0.000(5) -0.006(8)
C23 0.039(6) 0.047(7) 0.069(8) -0.013(6) 0.009(6) -0.020(6)
C41 0.073(9) 0.050(7) 0.024(5) 0.004(5) 0.013(5) -0.025(6)
C16 0.028(6) 0.137(15) 0.028(6) 0.003(7) 0.007(5) 0.006(7)
C73 0.045(7) 0.098(11) 0.022(5) 0.000(6) 0.001(5) 0.020(7)
C25 0.101(14) 0.141(18) 0.082(12) -0.058(12) 0.044(10) -0.088(14)
C55 0.054(8) 0.072(10) 0.061(8) 0.015(7) 0.013(6) 0.030(7)
C26 0.104(14) 0.143(18) 0.109(14) -0.086(14) 0.061(12) -0.099(14)
C57 0.079(11) 0.131(16) 0.053(8) 0.032(9) 0.025(8) 0.083(11)
O30 0.134(14) 0.110(12) 0.107(11) -0.029(10) -0.006(10) -0.040(10)
O15 0.119(9) 0.055(6) 0.049(5) 0.024(5) 0.015(6) 0.016(6)
C81 0.19(3) 0.079(14) 0.076(13) -0.015(11) 0.007(14) -0.046(16)
C72 0.050(8) 0.137(15) 0.019(6) 0.000(7) -0.002(5) 0.015(9)
C71 0.21(3) 0.13(2) 0.14(2) 0.091(18) 0.10(2) 0.09(2)
O10 0.034(4) 0.044(4) 0.036(4) 0.007(3) 0.008(3) 0.016(3)
O23 0.146(15) 0.21(2) 0.32(3) -0.21(2) 0.157(18) -0.156(15)
N1 0.19(2) 0.104(15) 0.096(14) -0.044(12) 0.005(14) -0.014(16)
O1 0.015(3) 0.031(3) 0.017(3) 0.000(2) 0.005(2) -0.002(2)
O24 0.020(3) 0.033(4) 0.022(3) 0.000(3) 0.000(2) -0.002(3)
O13 0.034(4) 0.041(4) 0.018(3) 0.004(3) 0.004(3) -0.002(3)
O11 0.025(3) 0.039(4) 0.040(4) 0.004(3) 0.009(3) 0.011(3)
O5 0.027(4) 0.042(4) 0.054(5) 0.006(4) -0.005(3) -0.007(3)
O19 0.029(4) 0.038(4) 0.047(4) -0.014(3) -0.011(3) 0.005(3)
O6 0.046(4) 0.055(5) 0.027(4) -0.002(3) 0.008(3) 0.003(4)
C70 0.025(5) 0.031(5) 0.035(5) -0.003(4) 0.003(4) 0.007(4)
O2 0.056(6) 0.135(10) 0.046(5) -0.013(6) -0.002(4) 0.059(7)
C58 0.027(5) 0.035(6) 0.034(5) -0.002(4) 0.003(4) -0.005(4)
C12 0.032(5) 0.044(6) 0.020(5) 0.004(4) 0.001(4) -0.002(4)
C33 0.021(5) 0.049(7) 0.026(5) -0.002(5) 0.006(4) -0.001(4)
O9 0.055(6) 0.109(9) 0.050(5) -0.009(5) 0.004(4) -0.049(6)
C45 0.023(5) 0.038(6) 0.031(5) 0.001(4) 0.001(4) 0.000(4)
C3 0.043(8) 0.118(14) 0.085(11) -0.046(10) -0.027(7) 0.048(9)
C78 0.14(2) 0.102(17) 0.13(2) -0.038(15) -0.032(16) -0.021(15)
C79 0.17(2) 0.051(11) 0.17(2) -0.012(13) 0.038(19) -0.036(13)
C80 0.17(3) 0.16(3) 0.18(3) -0.11(3) 0.08(3) -0.09(3)
O25 0.18(2) 0.51(5) 0.121(16) -0.04(2) 0.102(16) -0.12(3)
O31 0.100(13) 0.139(17) 0.23(2) 0.047(16) -0.006(13) 0.008(11)
O32 0.33(5) 0.33(4) 0.092(15) 0.00(2) 0.00(2) -0.09(3)
N2 0.041(9) 0.11(3) 0.85(13) -0.12(6) 0.01(3) 0.008(19)

loop_
_atom_type_symbol
_atom_type_description
_atom_type_scat_dispersion_real
_atom_type_scat_dispersion_imag
_atom_type_scat_source
C C 0.0181 0.0091 'International Tables Vol C Tables 4.2.6.8 and 6.1.1.4'
H H 0.0000 0.0000 'International Tables Vol C Tables 4.2.6.8 and 6.1.1.4'
N N 0.0311 0.0180 'International Tables Vol C Tables 4.2.6.8 and 6.1.1.4'
O O 0.0492 0.0322 'International Tables Vol C Tables 4.2.6.8 and 6.1.1.4'
Zn Zn -1.5491 0.6778 'International Tables Vol C Tables 4.2.6.8 and 6.1.1.4'

loop_
_geom_angle_atom_site_label_1
_geom_angle_atom_site_label_2
_geom_angle_atom_site_label_3
_geom_angle
_geom_angle_site_symmetry_1
_geom_angle_site_symmetry_3
O1 Zn3 O6 115.1(3) . .
O1 Zn3 O11 113.3(3) . .
O6 Zn3 O11 106.5(3) . .
O1 Zn3 O5 113.5(3) . .
O6 Zn3 O5 102.9(3) . .
O11 Zn3 O5 104.5(3) . .
O1 Zn3 Zn2 35.24(17) . .
O6 Zn3 Zn2 122.5(2) . .
O11 Zn3 Zn2 129.2(2) . .
O5 Zn3 Zn2 78.5(2) . .
O1 Zn3 Zn4 35.62(17) . .
O6 Zn3 Zn4 133.5(3) . .
O11 Zn3 Zn4 78.0(2) . .
O5 Zn3 Zn4 121.2(2) . .
Zn2 Zn3 Zn4 59.62(4) . .
O22 Zn6 O24 116.0(3) 1_545 1_545
O22 Zn6 O18 106.6(4) 1_545 .
O24 Zn6 O18 114.3(3) 1_545 .
O22 Zn6 O7 103.7(4) 1_545 4_665
O24 Zn6 O7 112.8(3) 1_545 4_665
O18 Zn6 O7 102.0(3) . 4_665
O22 Zn6 Zn5 122.7(3) 1_545 .
O24 Zn6 Zn5 36.27(19) 1_545 .
O18 Zn6 Zn5 129.7(2) . .
O7 Zn6 Zn5 76.9(2) 4_665 .
O22 Zn6 Zn7 135.8(3) 1_545 .
O24 Zn6 Zn7 35.92(18) 1_545 .
O18 Zn6 Zn7 78.7(2) . .
O7 Zn6 Zn7 118.4(2) 4_665 .
Zn5 Zn6 Zn7 60.05(4) . .
O8 Zn4 O1 121.3(3) . .
O8 Zn4 O13 105.6(3) . .
O1 Zn4 O13 112.0(3) . .
O8 Zn4 O10 103.3(4) . .
O1 Zn4 O10 108.7(3) . .
O13 Zn4 O10 104.5(3) . .
O8 Zn4 Zn2 136.0(3) . .
O1 Zn4 Zn2 35.77(17) . .
O13 Zn4 Zn2 76.2(2) . .
O10 Zn4 Zn2 119.0(2) . .
O8 Zn4 Zn3 128.8(3) . .
O1 Zn4 Zn3 35.01(18) . .
O13 Zn4 Zn3 124.9(2) . .
O10 Zn4 Zn3 73.8(2) . .
Zn2 Zn4 Zn3 59.92(4) . .
O1 Zn2 O3 119.4(3) . .
O1 Zn2 O12 114.1(3) . .
O3 Zn2 O12 108.5(3) . .
O1 Zn2 O4 109.3(3) . .
O3 Zn2 O4 101.0(4) . .
O12 Zn2 O4 102.3(3) . .
O1 Zn2 Zn4 36.34(17) . .
O3 Zn2 Zn4 138.9(3) . .
O12 Zn2 Zn4 77.9(2) . .
O4 Zn2 Zn4 117.6(2) . .
O1 Zn2 Zn3 35.18(18) . .
O3 Zn2 Zn3 123.3(2) . .
O12 Zn2 Zn3 128.0(2) . .
O4 Zn2 Zn3 74.5(2) . .
Zn4 Zn2 Zn3 60.46(4) . .
O23 Zn8 O27 136.8(13) . .
O23 Zn8 O24 99.7(5) . .
O27 Zn8 O24 98.9(5) . .
O23 Zn8 O17 108.0(10) . 1_565
O27 Zn8 O17 103.9(8) . 1_565
O24 Zn8 O17 105.6(4) . 1_565
O23 Zn8 O25 76.9(9) . .
O27 Zn8 O25 80.0(9) . .
O24 Zn8 O25 172.9(11) . .
O17 Zn8 O25 81.4(11) 1_565 .
O26 Zn7 O24 119.4(3) 1_545 1_545
O26 Zn7 O29 105.4(3) 1_545 1_655
O24 Zn7 O29 114.0(3) 1_545 1_655
O26 Zn7 O19 103.9(3) 1_545 .
O24 Zn7 O19 110.6(3) 1_545 .
O29 Zn7 O19 101.6(3) 1_655 .
O26 Zn7 Zn6 135.6(3) 1_545 .
O24 Zn7 Zn6 35.93(19) 1_545 .
O29 Zn7 Zn6 118.4(2) 1_655 .
O19 Zn7 Zn6 75.0(2) . .
O26 Zn7 Zn5 128.1(3) 1_545 .
O24 Zn7 Zn5 36.2(2) 1_545 .
O29 Zn7 Zn5 78.3(2) 1_655 .
O19 Zn7 Zn5 126.4(2) . .
Zn6 Zn7 Zn5 59.93(4) . .
O16 Zn5 O24 117.3(4) . 1_545
O16 Zn5 O20 111.5(5) . .
O24 Zn5 O20 111.4(3) 1_545 .
O16 Zn5 O21 101.8(4) . .
O24 Zn5 O21 111.1(3) 1_545 .
O20 Zn5 O21 102.4(4) . .
O16 Zn5 Zn6 128.8(3) . .
O24 Zn5 Zn6 36.08(19) 1_545 .
O20 Zn5 Zn6 119.2(3) . .
O21 Zn5 Zn6 75.0(2) . .
O16 Zn5 Zn7 131.6(3) . .
O24 Zn5 Zn7 35.98(18) 1_545 .
O20 Zn5 Zn7 75.6(3) . .
O21 Zn5 Zn7 124.1(2) . .
Zn6 Zn5 Zn7 60.02(4) . .
O1 Zn1 O14 174.3(4) . .
O1 Zn1 O7A 98.8(3) . .
O14 Zn1 O7A 86.5(4) . .
O1 Zn1 O2 94.0(4) . .
O14 Zn1 O2 87.8(5) . .
O7A Zn1 O2 92.3(3) . .
O1 Zn1 O9 94.8(4) . .
O14 Zn1 O9 82.8(5) . .
O7A Zn1 O9 92.3(3) . .
O2 Zn1 O9 169.2(5) . .
O1 Zn1 O15 84.8(3) . .
O14 Zn1 O15 90.1(5) . .
O7A Zn1 O15 175.5(4) . .
O2 Zn1 O15 84.7(4) . .
O9 Zn1 O15 90.1(4) . .
C33 O7A Zn1 138.3(7) . .
C44 O21 Zn5 132.3(7) 4_665 .
C70 O18 Zn6 128.0(7) . .
C12 O12 Zn2 128.8(6) . .
C58 O4 Zn2 133.6(7) . .
C69 O29 Zn7 128.3(7) . 1_455
C32 O22 Zn6 120.8(8) . 1_565
C44 O7 Zn6 129.3(7) . 4_566
C72 O26 Zn7 118.7(7) . 1_565
C1 O3 Zn2 120.2(7) . .
O21 C44 O7 123.4(9) 4_566 .
O21 C44 C42 118.4(10) 4_566 .
O7 C44 C42 118.2(9) . .
C18 C15 C14 119.9(9) . .
C18 C15 C77 119.0(10) . .
C14 C15 C77 121.2(9) . .
C21 O8 Zn4 117.4(8) . .
C13 C14 C15 121.1(9) . .
C43 C37 C39 119.1(10) . .
C43 C37 C36 122.8(10) . .
C39 C37 C36 118.1(9) . .
C43 C42 C41 119.3(9) . .
C43 C42 C44 120.7(10) . .
C41 C42 C44 120.0(10) . .
C68 C62 C61 124.0(11) . .
C68 C62 C64 118.1(10) . .
C61 C62 C64 117.9(10) . .
C67 C68 C62 122.4(11) . .
C38 C34 C35 119.3(9) . .
C38 C34 C33 120.0(9) . .
C35 C34 C33 120.8(9) . .
C6 C7 C5 119.0(11) . .
C6 C7 C8 122.8(11) . .
C5 C7 C8 117.8(10) . .
C63 C59 C60 119.8(10) . .
C63 C59 C58 119.6(10) . .
C60 C59 C58 120.6(9) . .
C48 C46 C51 119.8(10) . .
C48 C46 C45 121.7(9) . .
C51 C46 C45 118.5(9) . .
C34 C38 C39 120.5(10) . .
C51 C52 C53 121.2(10) . .
C51 C52 C50 119.6(10) . .
C53 C52 C50 119.2(10) . .
C57 O17 Zn8 132.2(9) . 1_545
C37 C39 C38 120.4(10) . .
C37 C39 C40 119.6(9) . .
C38 C39 C40 120.1(10) . .
C46 C51 C52 119.4(10) . .
C57 O16 Zn5 120.7(9) . .
C69 O20 Zn5 131.0(8) 1_655 .
C72 O27 Zn8 144.5(11) . .
C35 C36 C37 120.5(11) . .
C2 C6 C7 122.3(12) . .
C42 C43 C37 121.8(10) . .
C49 C50 C56 122.9(11) . .
C49 C50 C52 119.0(10) . .
C56 C50 C52 118.1(11) . .
C41 C40 C39 119.0(11) . .
C59 C63 C64 121.4(11) . .
O29 C69 O20 126.5(10) . 1_455
O29 C69 C67 116.5(10) . .
O20 C69 C67 117.0(10) 1_455 .
C53 C54 C55 120.8(11) . .
C77 C20 C73 120.9(10) . 4_575
C54 C53 C52 121.3(11) . .
C65 C64 C63 121.9(11) . .
C65 C64 C62 119.0(10) . .
C63 C64 C62 119.0(11) . .
C10 C11 C5 121.1(11) . .
C30 C31 C24 120.3(12) . .
C6 C2 C3 118.3(11) . .
C6 C2 C1 122.8(12) . .
C3 C2 C1 118.8(12) . .
C28 C29 C30 121.8(12) . .
C28 C29 C32 121.1(14) . .
C30 C29 C32 117.2(13) . .
C55 C56 C50 121.5(12) . .
C68 C67 C66 120.1(11) . .
C68 C67 C69 120.8(10) . .
C66 C67 C69 118.9(10) . .
C31 C30 C29 118.0(12) . .
C11 C10 C9 119.4(10) . .
C11 C10 C70 120.1(10) . 1_465
C9 C10 C70 120.5(9) . 1_465
C20 C77 C15 119.5(10) . .
C11 C5 C7 119.9(11) . .
C11 C5 C4 121.0(12) . .
C7 C5 C4 119.0(11) . .
C27 C24 C31 120.5(12) . .
C27 C24 C23 119.9(13) . .
C31 C24 C23 119.6(12) . .
C14 C13 C16 118.5(9) . .
C14 C13 C12 120.3(9) . .
C16 C13 C12 121.1(9) . .
O2 C1 O3 124.3(11) . .
O2 C1 C2 119.2(12) . .
O3 C1 C2 116.5(11) . .
C9 C8 C7 121.6(12) . .
C8 C9 C10 120.1(11) . .
C49 C48 C46 121.6(10) . .
C24 C27 C26 119.5(13) . .
C24 C27 C28 119.3(14) . .
C26 C27 C28 121.1(14) . .
C66 C65 C64 121.2(12) . .
C36 C35 C34 121.2(11) . .
O9 C21 O8 125.0(11) . .
O9 C21 C22 116.1(12) . .
O8 C21 C22 118.9(11) . .
C65 C66 C67 119.0(11) . .
C61 C60 C59 120.6(11) . .
C73 C19 C18 121.4(12) 4_575 .
C60 C61 C62 121.1(11) . .
C23 C22 C25 120.1(12) . .
C23 C22 C21 118.6(12) . .
C25 C22 C21 121.3(12) . .
C3 C4 C5 120.0(14) . .
C19 C18 C15 118.7(11) . .
C19 C18 C17 123.4(11) . .
C15 C18 C17 117.8(10) . .
O23 C32 O22 125.0(13) . .
O23 C32 C29 118.6(14) . .
O22 C32 C29 116.1(12) . .
C48 C49 C50 120.5(11) . .
C29 C28 C27 120.1(15) . .
C16 C17 C18 121.4(11) . .
C22 C23 C24 118.6(12) . .
C40 C41 C42 121.2(11) . .
C17 C16 C13 121.2(11) . .
C19 C73 C20 120.4(11) 4_676 4_676
C19 C73 C72 120.5(12) 4_676 .
C20 C73 C72 119.1(11) 4_676 .
C26 C25 C22 120.9(15) . .
C56 C55 C54 118.9(12) . .
C56 C55 C57 120.8(13) . .
C54 C55 C57 119.9(12) . .
C25 C26 C27 120.9(15) . .
O17 C57 O16 128.5(12) . .
O17 C57 C55 116.3(13) . .
O16 C57 C55 113.8(14) . .
C71 O15 Zn1 128.1(15) . .
O27 C72 O26 124.8(11) . .
O27 C72 C73 118.6(12) . .
O26 C72 C73 116.6(11) . .
C45 O10 Zn4 131.5(7) . .
C32 O23 Zn8 145.3(12) . .
C80 N1 C79 121(3) . .
C80 N1 C78 129(3) . .
C79 N1 C78 110(2) . .
Zn3 O1 Zn2 109.6(3) . .
Zn3 O1 Zn4 109.4(3) . .
Zn2 O1 Zn4 107.9(3) . .
Zn3 O1 Zn1 113.9(3) . .
Zn2 O1 Zn1 108.4(3) . .
Zn4 O1 Zn1 107.5(3) . .
Zn7 O24 Zn6 108.2(3) 1_565 1_565
Zn7 O24 Zn5 107.9(3) 1_565 1_565
Zn6 O24 Zn5 107.7(3) 1_565 1_565
Zn7 O24 Zn8 109.7(3) 1_565 .
Zn6 O24 Zn8 111.8(3) 1_565 .
Zn5 O24 Zn8 111.5(3) 1_565 .
C12 O13 Zn4 131.1(6) . .
C45 O11 Zn3 127.3(7) . .
C58 O5 Zn3 127.6(7) . .
C70 O19 Zn7 132.7(6) . .
C33 O6 Zn3 122.8(7) . .
O18 C70 O19 125.5(9) . .
O18 C70 C10 117.9(9) . 1_645
O19 C70 C10 116.6(9) . 1_645
C1 O2 Zn1 136.9(8) . .
O4 C58 O5 124.6(9) . .
O4 C58 C59 116.8(9) . .
O5 C58 C59 118.7(9) . .
O13 C12 O12 125.8(9) . .
O13 C12 C13 117.4(9) . .
O12 C12 C13 116.8(9) . .
O7A C33 O6 127.8(9) . .
O7A C33 C34 116.4(10) . .
O6 C33 C34 115.8(9) . .
C21 O9 Zn1 136.4(9) . .
O10 C45 O11 125.1(9) . .
O10 C45 C46 117.7(9) . .
O11 C45 C46 117.1(9) . .
C4 C3 C2 121.2(13) . .
N1 C80 O30 122(4) . .
N1 C80 C81 117(4) . .
O30 C80 C81 121(2) . .
N2 N2 O31 128(10) 3_666 .
N2 N2 O32 115(10) 3_666 .
O31 N2 O32 116(4) . .
O33 N3 C75 151(4) . .

loop_
_geom_bond_atom_site_label_1
_geom_bond_atom_site_label_2
_geom_bond_distance
_geom_bond_site_symmetry_2
Zn3 O1 1.915(6) .
Zn3 O6 1.938(7) .
Zn3 O11 1.963(7) .
Zn3 O5 1.986(7) .
Zn3 Zn2 3.1319(17) .
Zn3 Zn4 3.1491(16) .
Zn6 O22 1.927(7) 1_545
Zn6 O24 1.928(6) 1_545
Zn6 O18 1.960(7) .
Zn6 O7 1.969(7) 4_665
Zn6 Zn5 3.1194(19) .
Zn6 Zn7 3.1221(16) .
Zn4 O8 1.932(7) .
Zn4 O1 1.944(6) .
Zn4 O13 1.957(6) .
Zn4 O10 1.968(7) .
Zn4 Zn2 3.1225(16) .
Zn2 O1 1.918(6) .
Zn2 O3 1.921(7) .
Zn2 O12 1.952(7) .
Zn2 O4 1.973(8) .
Zn8 O23 1.923(12) .
Zn8 O27 1.946(11) .
Zn8 O24 1.978(6) .
Zn8 O17 1.979(10) 1_565
Zn8 O25 2.112(16) .
Zn7 O26 1.927(7) 1_545
Zn7 O24 1.928(6) 1_545
Zn7 O29 1.964(7) 1_655
Zn7 O19 1.970(7) .
Zn7 Zn5 3.1231(17) .
Zn5 O16 1.900(9) .
Zn5 O24 1.936(7) 1_545
Zn5 O20 1.963(8) .
Zn5 O21 1.980(7) .
Zn1 O1 2.034(6) .
Zn1 O14 2.067(11) .
Zn1 O7A 2.079(7) .
Zn1 O2 2.083(10) .
Zn1 O9 2.086(9) .
Zn1 O15 2.280(9) .
O7A C33 1.216(13) .
O21 C44 1.237(13) 4_665
O18 C70 1.251(12) .
O12 C12 1.270(12) .
O4 C58 1.246(13) .
O29 C69 1.230(14) .
O29 Zn7 1.964(7) 1_455
O22 C32 1.271(17) .
O22 Zn6 1.927(7) 1_565
O7 C44 1.255(13) .
O7 Zn6 1.969(7) 4_566
O26 C72 1.261(16) .
O26 Zn7 1.927(7) 1_565
O3 C1 1.248(16) .
C44 O21 1.237(13) 4_566
C44 C42 1.469(14) .
C15 C18 1.407(15) .
C15 C14 1.410(14) .
C15 C77 1.436(14) .
O8 C21 1.263(16) .
C14 C13 1.377(14) .
C37 C43 1.399(14) .
C37 C39 1.405(16) .
C37 C36 1.439(15) .
C42 C43 1.367(15) .
C42 C41 1.425(16) .
C62 C68 1.395(15) .
C62 C61 1.435(17) .
C62 C64 1.437(16) .
C68 C67 1.334(16) .
C34 C38 1.387(15) .
C34 C35 1.412(16) .
C34 C33 1.508(13) .
C7 C6 1.398(16) .
C7 C5 1.419(17) .
C7 C8 1.420(17) .
C59 C63 1.365(15) .
C59 C60 1.424(16) .
C59 C58 1.494(14) .
C46 C48 1.388(16) .
C46 C51 1.402(14) .
C46 C45 1.499(14) .
C38 C39 1.411(14) .
C52 C51 1.410(14) .
C52 C53 1.416(15) .
C52 C50 1.418(15) .
O17 C57 1.294(19) .
O17 Zn8 1.979(10) 1_545
C39 C40 1.448(16) .
O16 C57 1.343(19) .
O20 C69 1.280(14) 1_655
O27 C72 1.227(17) .
C36 C35 1.362(16) .
C6 C2 1.361(17) .
C50 C49 1.407(16) .
C50 C56 1.416(16) .
C40 C41 1.364(16) .
C63 C64 1.419(15) .
C69 O20 1.280(14) 1_455
C69 C67 1.512(15) .
C54 C53 1.339(17) .
C54 C55 1.424(19) .
C20 C77 1.347(15) .
C20 C73 1.409(17) 4_575
C64 C65 1.402(17) .
C11 C10 1.365(15) .
C11 C5 1.404(16) .
C31 C30 1.386(16) .
C31 C24 1.411(18) .
C2 C3 1.45(2) .
C2 C1 1.487(16) .
C29 C28 1.34(2) .
C29 C30 1.42(2) .
C29 C32 1.503(17) .
C56 C55 1.373(19) .
C67 C66 1.440(17) .
C10 C9 1.432(15) .
C10 C70 1.490(13) 1_465
C5 C4 1.439(17) .
C24 C27 1.36(2) .
C24 C23 1.437(16) .
C13 C16 1.424(16) .
C13 C12 1.485(13) .
C1 O2 1.228(16) .
C8 C9 1.354(16) .
C48 C49 1.357(16) .
C27 C26 1.41(2) .
C27 C28 1.424(19) .
C65 C66 1.366(17) .
C21 O9 1.240(15) .
C21 C22 1.495(17) .
C60 C61 1.366(17) .
C19 C73 1.336(18) 4_575
C19 C18 1.405(16) .
C22 C23 1.380(18) .
C22 C25 1.39(2) .
C4 C3 1.344(19) .
C18 C17 1.433(17) .
C32 O23 1.22(2) .
C17 C16 1.339(17) .
C73 C19 1.336(18) 4_676
C73 C20 1.409(17) 4_676
C73 C72 1.501(15) .
C25 C26 1.34(2) .
C55 C57 1.477(17) .
O30 C80 1.36(5) .
O15 C71 1.47(3) .
C81 C80 1.53(4) .
O10 C45 1.252(12) .
N1 C80 1.18(3) .
N1 C79 1.51(3) .
N1 C78 1.52(3) .
O24 Zn7 1.928(6) 1_565
O24 Zn6 1.928(6) 1_565
O24 Zn5 1.936(7) 1_565
O13 C12 1.253(12) .
O11 C45 1.258(12) .
O5 C58 1.250(12) .
O19 C70 1.255(12) .
O6 C33 1.275(14) .
C70 C10 1.490(13) 1_645
O31 N2 1.47(6) .
O32 N2 1.76(11) .
N2 N2 0.94(10) 3_666
O33 N3 1.80(5) .
N3 C75 1.95(6) .
